data_4106716
loop_
_publ_author_name
'Nathalie Busschaert'
'Marco Wenzel'
'Mark E. Light'
'Paulina Iglesias-Hern\'andez'
'Ricardo P\'erez-Tom\'as'
'Philip A. Gale'

_publ_contact_author_email philip.gale@soton.ac.uk
_publ_contact_author_name 'Gale, Philip'
_publ_section_title
;
 Structure-Activity Relationships in Tripodal Transmembrane Anion
 Transporters: The Effect of Fluorination
;
_journal_name_full 'Journal of the American Chemical Society'
_journal_page_first 14136
_journal_page_last 14148
_journal_paper_doi 10.1021/ja205884y
_journal_volume 133
_journal_year 2011
_chemical_formula_moiety '2(C33 H27 F18 N7 O3), 2(C8 H20 N), 2(C2 H6 O S), C O3'
_chemical_formula_sum 'C87 H106 F36 N16 O11 S2'
_chemical_formula_weight 2300.02
_chemical_name_systematic
;
 ?
;
_space_group_IT_number 15
_symmetry_cell_setting monoclinic
_symmetry_space_group_name_Hall '-C 2yc'
_symmetry_space_group_name_H-M 'C 1 2/c 1'
_atom_sites_solution_hydrogens geom
_atom_sites_solution_primary direct
_atom_sites_solution_secondary difmap
_audit_creation_method SHELXL-97
_cell_angle_alpha 90.00
_cell_angle_beta 117.6537(4)
_cell_angle_gamma 90.00
_cell_formula_units_Z 4
_cell_length_a 31.8754(2)
_cell_length_b 17.83610(10)
_cell_length_c 19.96330(10)
_cell_measurement_reflns_used 11650
_cell_measurement_temperature 120(2)
_cell_measurement_theta_max 27.485
_cell_measurement_theta_min 2.910
_cell_volume 10053.29(11)
_computing_cell_refinement 'DENZO (Otwinowski & Minor, 1997) & COLLECT (Hooft, R.W.W., 1998)'
_computing_data_collection 'COLLECT (Hooft, R.W.W., 1998)'
_computing_data_reduction 'DENZO (Otwinowski & Minor, 1997) & COLLECT (Hooft, R.W.W., 1998)'
_computing_publication_material 'WINGX (Farrugia, 1998)'
_computing_structure_refinement 'SHELXL-97 (Sheldrick, 2008)'
_computing_structure_solution 'SHELXS-97 (Sheldrick, 1997)'
_diffrn_ambient_temperature 120(2)
_diffrn_detector_area_resol_mean '4096x4096pixels / 62x62mm'
_diffrn_measured_fraction_theta_full 0.994
_diffrn_measured_fraction_theta_max 0.994
_diffrn_measurement_device_type 'Bruker-Nonius APEX II CCD camera on \k-goniostat'
_diffrn_measurement_method '\f & \w scans'
_diffrn_radiation_monochromator '10cm confocal mirrors'
_diffrn_radiation_source 'Bruker-Nonius FR591 rotating anode'
_diffrn_radiation_type MoK\a
_diffrn_radiation_wavelength 0.71073
_diffrn_reflns_av_R_equivalents 0.0272
_diffrn_reflns_av_sigmaI/netI 0.0220
_diffrn_reflns_limit_h_max 41
_diffrn_reflns_limit_h_min -40
_diffrn_reflns_limit_k_max 23
_diffrn_reflns_limit_k_min -23
_diffrn_reflns_limit_l_max 25
_diffrn_reflns_limit_l_min -25
_diffrn_reflns_number 67431
_diffrn_reflns_theta_full 27.50
_diffrn_reflns_theta_max 27.50
_diffrn_reflns_theta_min 2.95
_exptl_absorpt_coefficient_mu 0.185
_exptl_absorpt_correction_T_max 0.9639
_exptl_absorpt_correction_T_min 0.9465
_exptl_absorpt_correction_type multi-scan
_exptl_absorpt_process_details 'SADABS 2007/2 (Sheldrick, G.M., 2007)'
_exptl_crystal_colour colorless
_exptl_crystal_density_diffrn 1.520
_exptl_crystal_description block
_exptl_crystal_F_000 4736
_exptl_crystal_size_max 0.30
_exptl_crystal_size_mid 0.20
_exptl_crystal_size_min 0.20
_refine_diff_density_max 1.488
_refine_diff_density_min -0.655
_refine_diff_density_rms 0.154
_refine_ls_extinction_coef 0.0036(2)
_refine_ls_extinction_expression Fc^*^=kFc[1+0.001xFc^2^\l^3^/sin(2\q)]^-1/4^
_refine_ls_extinction_method SHELXL
_refine_ls_goodness_of_fit_ref 1.068
_refine_ls_hydrogen_treatment constr
_refine_ls_matrix_type full
_refine_ls_number_parameters 715
_refine_ls_number_reflns 11481
_refine_ls_number_restraints 39
_refine_ls_restrained_S_all 1.083
_refine_ls_R_factor_all 0.0744
_refine_ls_R_factor_gt 0.0646
_refine_ls_shift/su_max 0.001
_refine_ls_shift/su_mean 0.000
_refine_ls_structure_factor_coef Fsqd
_refine_ls_weighting_details 'calc w=1/[\s^2^(Fo^2^)+(0.0861P)^2^+23.0912P] where P=(Fo^2^+2Fc^2^)/3'
_refine_ls_weighting_scheme calc
_refine_ls_wR_factor_gt 0.1636
_refine_ls_wR_factor_ref 0.1740
_reflns_number_gt 9878
_reflns_number_total 11481
_reflns_threshold_expression >2\s(I)
_cod_data_source_file ja205884y_si_001_10.cif
_cod_data_source_block 2011mw0005a
_cod_original_sg_symbol_H-M 'C 2/c'
_cod_database_code 4106716

loop_
_symmetry_equiv_pos_as_xyz
'x, y, z'
'-x, y, -z+1/2'
'x+1/2, y+1/2, z'
'-x+1/2, y+1/2, -z+1/2'
'-x, -y, -z'
'x, -y, z-1/2'
'-x+1/2, -y+1/2, -z'
'x+1/2, -y+1/2, z-1/2'

loop_
_atom_site_label
_atom_site_type_symbol
_atom_site_fract_x
_atom_site_fract_y
_atom_site_fract_z
_atom_site_U_iso_or_equiv
_atom_site_adp_type
_atom_site_occupancy
_atom_site_symmetry_multiplicity
_atom_site_calc_flag
_atom_site_refinement_flags
_atom_site_disorder_assembly
_atom_site_disorder_group
C44 C 0.10719(8) 0.65591(14) 0.00840(14) 0.0321(5) Uani 1 1 d . . .
H44A H 0.1047 0.7029 0.0297 0.048 Uiso 1 1 calc R . .
H44B H 0.0913 0.6177 0.0219 0.048 Uiso 1 1 calc R . .
H44C H 0.0928 0.6602 -0.0457 0.048 Uiso 1 1 calc R . .
C45 C 0.15981(9) 0.54504(14) -0.00458(16) 0.0387(6) Uani 1 1 d . . .
H45A H 0.1901 0.5230 0.0083 0.058 Uiso 1 1 calc R . .
H45B H 0.1431 0.5538 -0.0581 0.058 Uiso 1 1 calc R . .
H45C H 0.1417 0.5116 0.0097 0.058 Uiso 1 1 calc R . .
O4 O 0.18718(8) 0.68463(12) 0.00719(16) 0.0582(6) Uani 1 1 d . . .
S1 S 0.16810(2) 0.63151(4) 0.04421(3) 0.03318(16) Uani 1 1 d . . .
C2 C -0.08364(7) 0.74525(13) -0.04450(12) 0.0257(4) Uani 1 1 d . . .
H2A H -0.0969 0.7232 -0.0946 0.031 Uiso 1 1 calc R . .
H2B H -0.0841 0.7993 -0.0500 0.031 Uiso 1 1 calc R . .
C3 C -0.11386(8) 0.72343(13) -0.00687(12) 0.0271(4) Uani 1 1 d . . .
H3A H -0.1464 0.7382 -0.0391 0.033 Uiso 1 1 calc R . .
H3B H -0.1131 0.6694 -0.0008 0.033 Uiso 1 1 calc R . .
C4 C -0.11837(7) 0.82032(12) 0.07740(11) 0.0219(4) Uani 1 1 d . . .
C5 C -0.11034(7) 0.90366(11) 0.18174(11) 0.0219(4) Uani 1 1 d . . .
C6 C -0.15835(7) 0.90967(11) 0.16328(11) 0.0222(4) Uani 1 1 d . . .
H6A H -0.1809 0.8801 0.1252 0.027 Uiso 1 1 calc R . .
C7 C -0.17169(8) 0.96055(12) 0.20276(11) 0.0239(4) Uani 1 1 d . . .
C8 C -0.13900(9) 1.00606(13) 0.25909(12) 0.0282(5) Uani 1 1 d . . .
H8 H -0.1486 1.0405 0.2841 0.034 Uiso 1 1 calc R . .
C9 C -0.09182(8) 0.99904(13) 0.27715(12) 0.0287(5) Uani 1 1 d . . .
C10 C -0.07720(8) 0.94839(13) 0.23924(12) 0.0266(4) Uani 1 1 d . . .
H10 H -0.0452 0.9443 0.2523 0.032 Uiso 1 1 calc R . .
C11 C -0.22247(8) 0.96462(14) 0.18745(13) 0.0300(5) Uani 1 1 d . . .
C12 C -0.05503(10) 1.04725(16) 0.33772(15) 0.0410(6) Uani 1 1 d . . .
C13 C -0.02845(8) 0.63993(12) -0.01185(12) 0.0257(4) Uani 1 1 d . . .
H13A H -0.0187 0.6352 -0.0510 0.031 Uiso 1 1 calc R . .
H13B H -0.0585 0.6142 -0.0290 0.031 Uiso 1 1 calc R . .
C14 C 0.00843(8) 0.60300(13) 0.06050(12) 0.0262(4) Uani 1 1 d . . .
H14A H 0.0144 0.5524 0.0492 0.031 Uiso 1 1 calc R . .
H14B H 0.0379 0.6309 0.0795 0.031 Uiso 1 1 calc R . .
C15 C -0.03227(7) 0.54117(12) 0.12378(12) 0.0253(4) Uani 1 1 d . . .
C16 C -0.06873(7) 0.50084(13) 0.20409(11) 0.0250(4) Uani 1 1 d . . .
C17 C -0.06210(8) 0.42375(13) 0.20277(12) 0.0279(4) Uani 1 1 d . . .
H17 H -0.0442 0.4045 0.1809 0.033 Uiso 1 1 calc R . .
C18 C -0.08252(9) 0.37573(13) 0.23463(13) 0.0315(5) Uani 1 1 d . . .
C19 C -0.10970(9) 0.40228(14) 0.26717(13) 0.0332(5) Uani 1 1 d . . .
H19 H -0.1235 0.3695 0.2875 0.040 Uiso 1 1 calc R . .
C20 C -0.11576(8) 0.47886(14) 0.26864(13) 0.0307(5) Uani 1 1 d . A .
C21 C -0.09534(8) 0.52803(13) 0.23812(12) 0.0272(4) Uani 1 1 d . . .
H21 H -0.0994 0.5794 0.2404 0.033 Uiso 1 1 calc R . .
C22 C -0.07218(12) 0.29362(15) 0.23790(15) 0.0426(6) Uani 1 1 d . . .
C23 C -0.14557(10) 0.51052(16) 0.30160(16) 0.0411(6) Uani 1 1 d D . .
C24 C -0.00111(7) 0.76800(13) -0.01108(12) 0.0252(4) Uani 1 1 d . . .
H24A H -0.0158 0.7855 -0.0630 0.030 Uiso 1 1 calc R . .
H24B H 0.0267 0.7391 -0.0025 0.030 Uiso 1 1 calc R . .
C25 C 0.01383(8) 0.83514(12) 0.04197(12) 0.0265(4) Uani 1 1 d . . .
H25A H 0.0329 0.8686 0.0289 0.032 Uiso 1 1 calc R . .
H25B H -0.0141 0.8624 0.0356 0.032 Uiso 1 1 calc R . .
C26 C 0.08774(7) 0.79495(12) 0.14962(11) 0.0217(4) Uani 1 1 d . . .
C27 C 0.15160(7) 0.73584(11) 0.26443(11) 0.0210(4) Uani 1 1 d . . .
C28 C 0.18931(7) 0.74415(12) 0.24766(11) 0.0224(4) Uani 1 1 d . . .
H28 H 0.1846 0.7667 0.2027 0.027 Uiso 1 1 calc R . .
C29 C 0.23404(7) 0.71828(12) 0.29897(12) 0.0240(4) Uani 1 1 d . . .
C30 C 0.24288(7) 0.68458(12) 0.36677(12) 0.0240(4) Uani 1 1 d . . .
H30 H 0.2731 0.6682 0.4007 0.029 Uiso 1 1 calc R . .
C31 C 0.20474(7) 0.67622(11) 0.38219(11) 0.0224(4) Uani 1 1 d . . .
C32 C 0.16005(7) 0.70144(11) 0.33276(11) 0.0215(4) Uani 1 1 d . . .
H32 H 0.1353 0.6956 0.3448 0.026 Uiso 1 1 calc R . .
C33 C 0.21227(8) 0.63847(12) 0.45418(12) 0.0269(4) Uani 1 1 d . . .
C34 C 0.27431(8) 0.72870(14) 0.28027(13) 0.0301(5) Uani 1 1 d . . .
C35 C 0.0000 0.73482(16) 0.2500 0.0195(5) Uani 1 2 d S . .
N1 N -0.03452(6) 0.71970(10) 0.00020(10) 0.0221(3) Uani 1 1 d . . .
N2 N -0.09707(6) 0.75897(11) 0.06667(10) 0.0258(4) Uani 1 1 d . . .
H2 H -0.0728 0.7404 0.1047 0.031 Uiso 1 1 calc R . .
N3 N -0.09307(6) 0.85118(10) 0.14889(10) 0.0241(4) Uani 1 1 d . . .
H3 H -0.0642 0.8367 0.1753 0.029 Uiso 1 1 calc R . .
N4 N 0.04096(6) 0.81235(11) 0.12077(10) 0.0254(4) Uani 1 1 d . . .
H4 H 0.0274 0.8099 0.1492 0.031 Uiso 1 1 calc R . .
N5 N 0.10508(6) 0.75759(10) 0.21761(9) 0.0222(4) Uani 1 1 d . . .
H5 H 0.0847 0.7463 0.2330 0.027 Uiso 1 1 calc R . .
N6 N -0.00698(7) 0.60019(10) 0.11847(10) 0.0257(4) Uani 1 1 d . . .
H6 H 0.0000 0.6366 0.1501 0.031 Uiso 1 1 calc R . .
N7 N -0.04882(7) 0.55378(10) 0.17592(10) 0.0263(4) Uani 1 1 d . . .
H7 H -0.0466 0.5988 0.1926 0.032 Uiso 1 1 calc R . .
O1 O -0.03692(6) 0.69953(9) 0.24246(11) 0.0344(4) Uani 1 1 d . . .
O2 O 0.0000 0.80478(15) 0.2500 0.0956(18) Uani 1 2 d S . .
O5 O -0.04066(6) 0.48409(10) 0.08553(9) 0.0338(4) Uani 1 1 d . . .
O6 O -0.15580(6) 0.84642(10) 0.02927(9) 0.0318(4) Uani 1 1 d . . .
O7 O 0.11161(6) 0.81163(10) 0.11809(9) 0.0301(4) Uani 1 1 d . . .
F1 F -0.07269(8) 0.26812(9) 0.17460(10) 0.0553(5) Uani 1 1 d . . .
F2 F -0.10313(9) 0.25189(10) 0.24953(13) 0.0653(6) Uani 1 1 d . . .
F3 F -0.02913(8) 0.27698(10) 0.29453(10) 0.0582(5) Uani 1 1 d . . .
F4 F -0.15343(13) 0.46392(16) 0.3455(2) 0.0820(10) Uani 0.85 1 d PD A 1
F5 F -0.18946(7) 0.52938(15) 0.24705(13) 0.0571(6) Uani 0.85 1 d PD A 1
F6 F -0.12838(11) 0.57496(19) 0.33851(19) 0.0675(10) Uani 0.85 1 d PD A 1
F4A F -0.1220(5) 0.4872(8) 0.3774(6) 0.055(3) Uani 0.15 1 d PDU A 2
F5A F -0.1859(5) 0.4829(10) 0.2755(10) 0.086(5) Uani 0.15 1 d PDU A 2
F6A F -0.1442(5) 0.5810(6) 0.3130(8) 0.040(3) Uani 0.15 1 d PDU A 2
F7 F -0.25198(6) 0.92595(14) 0.12735(10) 0.0639(6) Uani 1 1 d . . .
F8 F -0.22819(6) 0.93679(13) 0.24450(10) 0.0576(5) Uani 1 1 d . . .
F9 F -0.23812(7) 1.03435(11) 0.17838(15) 0.0696(6) Uani 1 1 d . . .
F10 F -0.07128(10) 1.0846(2) 0.3766(2) 0.1446(18) Uani 1 1 d . . .
F11 F -0.03715(8) 1.09798(13) 0.31044(12) 0.0755(7) Uani 1 1 d . . .
F12 F -0.01775(10) 1.00902(13) 0.38528(13) 0.1013(11) Uani 1 1 d . . .
F13 F 0.17186(6) 0.61648(10) 0.45223(10) 0.0485(4) Uani 1 1 d . . .
F14 F 0.23373(8) 0.68209(10) 0.51450(9) 0.0609(6) Uani 1 1 d . . .
F15 F 0.23902(6) 0.57693(9) 0.46864(9) 0.0419(4) Uani 1 1 d . . .
F16 F 0.29723(5) 0.79341(10) 0.30676(10) 0.0454(4) Uani 1 1 d . . .
F17 F 0.30737(6) 0.67521(10) 0.31089(11) 0.0493(4) Uani 1 1 d . . .
F18 F 0.26010(5) 0.72873(12) 0.20630(9) 0.0520(5) Uani 1 1 d . . .
C36 C 0.18911(10) 0.90161(16) 0.93835(15) 0.0373(6) Uani 1 1 d . . .
H36A H 0.1662 0.9290 0.8947 0.045 Uiso 1 1 calc R . .
H36B H 0.2187 0.9291 0.9585 0.045 Uiso 1 1 calc R . .
C37 C 0.19664(11) 0.82605(18) 0.91221(17) 0.0452(7) Uani 1 1 d . . .
H37A H 0.2074 0.8325 0.8749 0.068 Uiso 1 1 calc R . .
H37B H 0.1674 0.7987 0.8905 0.068 Uiso 1 1 calc R . .
H37C H 0.2200 0.7987 0.9545 0.068 Uiso 1 1 calc R . .
C38 C 0.12583(8) 0.85831(13) 0.96955(13) 0.0292(5) Uani 1 1 d . . .
H38A H 0.1171 0.8561 1.0100 0.035 Uiso 1 1 calc R . .
H38B H 0.1309 0.8073 0.9582 0.035 Uiso 1 1 calc R . .
C39 C 0.08469(10) 0.89109(17) 0.90012(17) 0.0467(7) Uani 1 1 d . . .
H39A H 0.0569 0.8611 0.8868 0.070 Uiso 1 1 calc R . .
H39B H 0.0923 0.8916 0.8589 0.070 Uiso 1 1 calc R . .
H39C H 0.0788 0.9414 0.9107 0.070 Uiso 1 1 calc R . .
C40 C 0.20699(9) 0.86028(14) 1.06886(13) 0.0337(5) Uani 1 1 d . . .
H40A H 0.1955 0.8632 1.1061 0.040 Uiso 1 1 calc R . .
H40B H 0.2076 0.8077 1.0567 0.040 Uiso 1 1 calc R . .
C41 C 0.25729(11) 0.8900(2) 1.10433(18) 0.0528(8) Uani 1 1 d . . .
H41A H 0.2767 0.8611 1.1486 0.079 Uiso 1 1 calc R . .
H41B H 0.2575 0.9416 1.1182 0.079 Uiso 1 1 calc R . .
H41C H 0.2695 0.8860 1.0687 0.079 Uiso 1 1 calc R . .
C42 C 0.16592(11) 0.98219(14) 1.01336(15) 0.0382(6) Uani 1 1 d . . .
H42A H 0.1964 1.0069 1.0326 0.046 Uiso 1 1 calc R . .
H42B H 0.1448 1.0060 0.9658 0.046 Uiso 1 1 calc R . .
C43 C 0.14665(15) 0.99496(17) 1.06849(19) 0.0578(9) Uani 1 1 d . . .
H43A H 0.1438 1.0478 1.0745 0.087 Uiso 1 1 calc R . .
H43B H 0.1678 0.9733 1.1165 0.087 Uiso 1 1 calc R . .
H43C H 0.1161 0.9719 1.0496 0.087 Uiso 1 1 calc R . .
N8 N 0.17207(7) 0.90068(11) 0.99783(10) 0.0273(4) Uani 1 1 d . . .

loop_
_atom_site_aniso_label
_atom_site_aniso_U_11
_atom_site_aniso_U_22
_atom_site_aniso_U_33
_atom_site_aniso_U_23
_atom_site_aniso_U_13
_atom_site_aniso_U_12
C44 0.0274(11) 0.0311(12) 0.0408(13) -0.0012(10) 0.0183(10) 0.0028(9)
C45 0.0351(13) 0.0302(12) 0.0507(15) -0.0059(11) 0.0198(12) 0.0043(10)
O4 0.0561(13) 0.0390(11) 0.1053(19) -0.0080(11) 0.0592(14) -0.0107(9)
S1 0.0257(3) 0.0353(3) 0.0362(3) -0.0052(2) 0.0124(2) 0.0000(2)
C2 0.0218(10) 0.0321(11) 0.0201(9) -0.0016(8) 0.0072(8) 0.0042(8)
C3 0.0227(10) 0.0298(11) 0.0289(10) -0.0077(9) 0.0121(8) -0.0007(8)
C4 0.0225(9) 0.0231(10) 0.0219(9) 0.0009(7) 0.0118(8) 0.0005(8)
C5 0.0242(10) 0.0208(9) 0.0201(9) 0.0023(7) 0.0098(8) 0.0026(8)
C6 0.0231(10) 0.0221(9) 0.0204(9) 0.0013(7) 0.0092(8) 0.0032(8)
C7 0.0256(10) 0.0260(10) 0.0212(9) 0.0029(8) 0.0117(8) 0.0047(8)
C8 0.0377(12) 0.0256(10) 0.0266(10) -0.0012(8) 0.0193(9) 0.0020(9)
C9 0.0348(12) 0.0278(11) 0.0251(10) -0.0048(8) 0.0152(9) -0.0062(9)
C10 0.0252(10) 0.0293(11) 0.0252(10) -0.0006(8) 0.0116(8) -0.0019(8)
C11 0.0276(11) 0.0372(12) 0.0254(10) -0.0005(9) 0.0126(9) 0.0079(9)
C12 0.0417(14) 0.0436(15) 0.0387(13) -0.0153(11) 0.0194(12) -0.0127(12)
C13 0.0268(10) 0.0281(11) 0.0230(10) -0.0034(8) 0.0123(8) 0.0014(8)
C14 0.0250(10) 0.0267(10) 0.0302(11) 0.0017(8) 0.0156(9) 0.0042(8)
C15 0.0216(9) 0.0290(11) 0.0220(9) 0.0004(8) 0.0073(8) -0.0005(8)
C16 0.0227(10) 0.0288(11) 0.0198(9) 0.0022(8) 0.0068(8) -0.0025(8)
C17 0.0304(11) 0.0290(11) 0.0211(9) -0.0005(8) 0.0093(8) 0.0003(9)
C18 0.0382(12) 0.0269(11) 0.0229(10) 0.0014(8) 0.0088(9) -0.0037(9)
C19 0.0383(12) 0.0340(12) 0.0249(10) 0.0035(9) 0.0125(10) -0.0085(10)
C20 0.0291(11) 0.0369(12) 0.0260(10) 0.0022(9) 0.0128(9) -0.0025(9)
C21 0.0263(10) 0.0268(11) 0.0270(10) 0.0013(8) 0.0112(9) 0.0001(8)
C22 0.0651(18) 0.0299(12) 0.0330(12) 0.0032(10) 0.0229(13) -0.0021(12)
C23 0.0433(14) 0.0453(15) 0.0460(14) 0.0000(12) 0.0302(12) -0.0064(12)
C24 0.0230(10) 0.0313(11) 0.0222(9) 0.0057(8) 0.0113(8) 0.0032(8)
C25 0.0239(10) 0.0260(10) 0.0269(10) 0.0069(8) 0.0093(8) 0.0011(8)
C26 0.0214(9) 0.0229(10) 0.0203(9) -0.0029(7) 0.0094(8) -0.0018(8)
C27 0.0207(9) 0.0216(9) 0.0209(9) -0.0025(7) 0.0098(8) -0.0017(7)
C28 0.0220(9) 0.0263(10) 0.0212(9) -0.0005(8) 0.0119(8) -0.0025(8)
C29 0.0221(10) 0.0265(10) 0.0249(10) -0.0044(8) 0.0121(8) -0.0022(8)
C30 0.0211(9) 0.0260(10) 0.0236(9) -0.0014(8) 0.0092(8) 0.0012(8)
C31 0.0262(10) 0.0204(9) 0.0223(9) -0.0005(7) 0.0127(8) -0.0009(8)
C32 0.0229(9) 0.0210(9) 0.0245(9) -0.0017(7) 0.0142(8) -0.0021(8)
C33 0.0288(11) 0.0256(10) 0.0276(10) 0.0045(8) 0.0142(9) 0.0040(8)
C34 0.0222(10) 0.0423(13) 0.0279(11) 0.0009(9) 0.0134(9) 0.0011(9)
C35 0.0203(12) 0.0206(13) 0.0155(11) 0.000 0.0066(10) 0.000
N1 0.0201(8) 0.0228(8) 0.0225(8) -0.0004(7) 0.0091(7) 0.0019(7)
N2 0.0227(8) 0.0285(9) 0.0243(9) -0.0016(7) 0.0094(7) 0.0061(7)
N3 0.0190(8) 0.0265(9) 0.0242(8) -0.0017(7) 0.0078(7) 0.0047(7)
N4 0.0209(8) 0.0330(10) 0.0229(8) 0.0030(7) 0.0106(7) 0.0014(7)
N5 0.0181(8) 0.0292(9) 0.0213(8) 0.0029(7) 0.0110(7) 0.0002(7)
N6 0.0289(9) 0.0249(9) 0.0246(8) -0.0007(7) 0.0135(7) -0.0010(7)
N7 0.0296(9) 0.0230(9) 0.0288(9) -0.0013(7) 0.0156(8) -0.0027(7)
O1 0.0302(8) 0.0247(8) 0.0615(11) 0.0076(7) 0.0325(8) 0.0046(6)
O2 0.0185(13) 0.0157(13) 0.209(5) 0.000 0.015(2) 0.000
O5 0.0396(9) 0.0339(9) 0.0307(8) -0.0082(7) 0.0187(7) -0.0101(7)
O6 0.0313(8) 0.0345(9) 0.0222(7) -0.0003(6) 0.0061(6) 0.0130(7)
O7 0.0245(8) 0.0444(10) 0.0237(7) 0.0078(7) 0.0132(6) 0.0013(7)
F1 0.0979(15) 0.0300(8) 0.0418(9) -0.0038(7) 0.0356(10) -0.0005(9)
F2 0.0992(16) 0.0318(9) 0.0802(14) 0.0048(9) 0.0545(13) -0.0128(9)
F3 0.0774(13) 0.0403(9) 0.0437(9) 0.0101(7) 0.0168(9) 0.0175(9)
F4 0.109(2) 0.0778(18) 0.113(2) 0.0490(17) 0.098(2) 0.0337(17)
F5 0.0385(11) 0.0741(16) 0.0613(13) -0.0041(12) 0.0255(10) 0.0101(10)
F6 0.0503(17) 0.094(2) 0.072(2) -0.0483(17) 0.0396(15) -0.0244(15)
F4A 0.061(5) 0.070(5) 0.048(5) 0.003(4) 0.036(4) 0.020(4)
F5A 0.081(6) 0.097(7) 0.089(6) -0.007(5) 0.047(5) -0.001(5)
F6A 0.050(6) 0.029(4) 0.051(5) 0.014(4) 0.034(4) 0.006(4)
F7 0.0257(8) 0.1116(17) 0.0482(10) -0.0377(11) 0.0119(7) 0.0020(9)
F8 0.0337(8) 0.0984(15) 0.0471(9) 0.0193(10) 0.0241(7) 0.0048(9)
F9 0.0482(10) 0.0419(10) 0.1288(19) 0.0119(11) 0.0494(12) 0.0202(8)
F10 0.0895(18) 0.214(4) 0.166(3) -0.167(3) 0.089(2) -0.092(2)
F11 0.0748(14) 0.0639(13) 0.0635(12) -0.0036(10) 0.0115(11) -0.0407(11)
F12 0.1025(19) 0.0549(13) 0.0600(13) -0.0006(10) -0.0354(13) -0.0222(13)
F13 0.0361(8) 0.0654(11) 0.0542(10) 0.0342(8) 0.0294(8) 0.0145(7)
F14 0.1124(17) 0.0391(9) 0.0256(7) -0.0009(6) 0.0272(9) -0.0166(10)
F15 0.0471(9) 0.0385(8) 0.0504(9) 0.0212(7) 0.0311(8) 0.0197(7)
F16 0.0347(8) 0.0505(9) 0.0596(10) -0.0055(8) 0.0290(8) -0.0140(7)
F17 0.0368(8) 0.0571(10) 0.0671(11) 0.0167(8) 0.0353(8) 0.0167(7)
F18 0.0312(8) 0.1028(15) 0.0291(7) -0.0029(8) 0.0201(6) -0.0023(8)
C36 0.0457(14) 0.0447(14) 0.0345(12) 0.0039(10) 0.0296(11) -0.0020(11)
C37 0.0471(15) 0.0558(17) 0.0457(15) -0.0008(13) 0.0326(13) 0.0085(13)
C38 0.0322(11) 0.0273(11) 0.0330(11) -0.0011(9) 0.0193(10) -0.0003(9)
C39 0.0385(14) 0.0426(15) 0.0490(16) -0.0016(12) 0.0118(12) 0.0101(12)
C40 0.0359(12) 0.0357(12) 0.0284(11) 0.0042(9) 0.0141(10) -0.0013(10)
C41 0.0402(15) 0.064(2) 0.0415(15) -0.0029(14) 0.0083(12) -0.0121(14)
C42 0.0552(16) 0.0242(11) 0.0412(13) -0.0010(10) 0.0275(12) -0.0037(11)
C43 0.104(3) 0.0348(14) 0.0535(18) -0.0057(13) 0.053(2) 0.0059(16)
N8 0.0357(10) 0.0262(9) 0.0273(9) 0.0007(7) 0.0207(8) -0.0024(8)

loop_
_atom_type_symbol
_atom_type_description
_atom_type_scat_dispersion_real
_atom_type_scat_dispersion_imag
_atom_type_scat_source
C C 0.0033 0.0016 'International Tables Vol C Tables 4.2.6.8 and 6.1.1.4'
H H 0.0000 0.0000 'International Tables Vol C Tables 4.2.6.8 and 6.1.1.4'
N N 0.0061 0.0033 'International Tables Vol C Tables 4.2.6.8 and 6.1.1.4'
O O 0.0106 0.0060 'International Tables Vol C Tables 4.2.6.8 and 6.1.1.4'
F F 0.0171 0.0103 'International Tables Vol C Tables 4.2.6.8 and 6.1.1.4'
S S 0.1246 0.1234 'International Tables Vol C Tables 4.2.6.8 and 6.1.1.4'

loop_
_geom_angle_atom_site_label_1
_geom_angle_atom_site_label_2
_geom_angle_atom_site_label_3
_geom_angle
_geom_angle_site_symmetry_3
O4 S1 C45 105.67(13) .
O4 S1 C44 105.34(13) .
C45 S1 C44 97.75(12) .
N1 C2 C3 111.18(17) .
N2 C3 C2 111.49(18) .
O6 C4 N2 124.03(19) .
O6 C4 N3 123.11(19) .
N2 C4 N3 112.86(18) .
N3 C5 C10 117.25(19) .
N3 C5 C6 123.27(19) .
C10 C5 C6 119.33(19) .
C7 C6 C5 118.96(19) .
C8 C7 C6 121.9(2) .
C8 C7 C11 118.02(19) .
C6 C7 C11 120.0(2) .
C9 C8 C7 118.5(2) .
C8 C9 C10 121.1(2) .
C8 C9 C12 120.5(2) .
C10 C9 C12 118.4(2) .
C9 C10 C5 120.2(2) .
F9 C11 F7 107.6(2) .
F9 C11 F8 106.0(2) .
F7 C11 F8 105.0(2) .
F9 C11 C7 112.1(2) .
F7 C11 C7 113.86(18) .
F8 C11 C7 111.75(19) .
F10 C12 F11 105.3(3) .
F10 C12 F12 108.2(3) .
F11 C12 F12 103.6(3) .
F10 C12 C9 113.3(2) .
F11 C12 C9 112.8(2) .
F12 C12 C9 113.0(2) .
N1 C13 C14 111.41(17) .
N6 C14 C13 111.86(17) .
O5 C15 N6 124.1(2) .
O5 C15 N7 123.6(2) .
N6 C15 N7 112.26(19) .
C17 C16 N7 124.0(2) .
C17 C16 C21 118.9(2) .
N7 C16 C21 117.0(2) .
C16 C17 C18 119.4(2) .
C19 C18 C17 122.0(2) .
C19 C18 C22 119.1(2) .
C17 C18 C22 118.8(2) .
C20 C19 C18 118.2(2) .
C19 C20 C21 121.0(2) .
C19 C20 C23 120.4(2) .
C21 C20 C23 118.5(2) .
C20 C21 C16 120.5(2) .
F1 C22 F2 106.7(2) .
F1 C22 F3 106.2(3) .
F2 C22 F3 106.1(2) .
F1 C22 C18 112.7(2) .
F2 C22 C18 112.8(3) .
F3 C22 C18 111.8(2) .
F5A C23 F6A 114.1(10) .
F5A C23 F4 63.2(8) .
F6A C23 F4 120.4(7) .
F5A C23 F6 130.6(9) .
F4 C23 F6 109.4(3) .
F6A C23 F5 80.6(6) .
F4 C23 F5 104.3(3) .
F6 C23 F5 103.6(3) .
F5A C23 F4A 105.5(9) .
F6A C23 F4A 98.2(7) .
F6 C23 F4A 77.5(6) .
F5 C23 F4A 140.8(6) .
F5A C23 C20 114.3(8) .
F6A C23 C20 118.3(7) .
F4 C23 C20 114.3(2) .
F6 C23 C20 112.7(2) .
F5 C23 C20 111.7(2) .
F4A C23 C20 103.3(5) .
N1 C24 C25 111.76(17) .
N4 C25 C24 111.65(18) .
O7 C26 N4 123.05(19) .
O7 C26 N5 124.17(19) .
N4 C26 N5 112.78(17) .
N5 C27 C28 125.21(18) .
N5 C27 C32 116.03(17) .
C28 C27 C32 118.74(19) .
C29 C28 C27 119.32(19) .
C30 C29 C28 122.47(19) .
C30 C29 C34 119.06(19) .
C28 C29 C34 118.46(19) .
C29 C30 C31 117.36(19) .
C32 C31 C30 121.64(19) .
C32 C31 C33 118.96(18) .
C30 C31 C33 119.40(19) .
C31 C32 C27 120.46(18) .
F14 C33 F13 106.5(2) .
F14 C33 F15 106.1(2) .
F13 C33 F15 106.05(18) .
F14 C33 C31 113.07(18) .
F13 C33 C31 112.45(18) .
F15 C33 C31 112.16(18) .
F18 C34 F16 106.3(2) .
F18 C34 F17 107.3(2) .
F16 C34 F17 105.33(19) .
F18 C34 C29 112.68(18) .
F16 C34 C29 112.39(19) .
F17 C34 C29 112.30(19) .
O2 C35 O1 119.44(13) .
O2 C35 O1 119.44(13) 2
O1 C35 O1 121.1(3) 2
C24 N1 C2 111.70(17) .
C24 N1 C13 112.54(16) .
C2 N1 C13 112.63(17) .
C4 N2 C3 122.32(18) .
C4 N3 C5 125.65(17) .
C26 N4 C25 120.30(17) .
C26 N5 C27 127.75(17) .
C15 N6 C14 121.37(18) .
C15 N7 C16 126.61(19) .
C37 C36 N8 115.7(2) .
N8 C38 C39 115.3(2) .
C41 C40 N8 115.4(2) .
C43 C42 N8 115.4(2) .
C38 N8 C40 106.05(17) .
C38 N8 C36 110.72(18) .
C40 N8 C36 111.25(19) .
C38 N8 C42 111.03(19) .
C40 N8 C42 111.85(19) .
C36 N8 C42 106.04(18) .

loop_
_geom_bond_atom_site_label_1
_geom_bond_atom_site_label_2
_geom_bond_distance
_geom_bond_site_symmetry_2
C44 S1 1.784(2) .
C45 S1 1.777(3) .
O4 S1 1.494(2) .
C2 N1 1.469(3) .
C2 C3 1.522(3) .
C3 N2 1.454(3) .
C4 O6 1.225(3) .
C4 N2 1.356(3) .
C4 N3 1.386(3) .
C5 N3 1.394(3) .
C5 C10 1.394(3) .
C5 C6 1.402(3) .
C6 C7 1.392(3) .
C7 C8 1.386(3) .
C7 C11 1.503(3) .
C8 C9 1.380(3) .
C9 C10 1.390(3) .
C9 C12 1.504(3) .
C11 F9 1.321(3) .
C11 F7 1.324(3) .
C11 F8 1.330(3) .
C12 F10 1.299(3) .
C12 F11 1.315(3) .
C12 F12 1.316(4) .
C13 N1 1.471(3) .
C13 C14 1.525(3) .
C14 N6 1.453(3) .
C15 O5 1.225(3) .
C15 N6 1.359(3) .
C15 N7 1.387(3) .
C16 C17 1.393(3) .
C16 N7 1.393(3) .
C16 C21 1.397(3) .
C17 C18 1.395(3) .
C18 C19 1.385(4) .
C18 C22 1.496(4) .
C19 C20 1.382(4) .
C20 C21 1.390(3) .
C20 C23 1.495(3) .
C22 F1 1.336(3) .
C22 F2 1.339(3) .
C22 F3 1.345(4) .
C23 F5A 1.242(12) .
C23 F6A 1.275(11) .
C23 F4 1.314(3) .
C23 F6 1.338(4) .
C23 F5 1.357(4) .
C23 F4A 1.404(10) .
C24 N1 1.466(3) .
C24 C25 1.521(3) .
C25 N4 1.458(3) .
C26 O7 1.228(3) .
C26 N4 1.362(3) .
C26 N5 1.377(3) .
C27 N5 1.391(3) .
C27 C28 1.397(3) .
C27 C32 1.403(3) .
C28 C29 1.393(3) .
C29 C30 1.385(3) .
C29 C34 1.505(3) .
C30 C31 1.394(3) .
C31 C32 1.379(3) .
C31 C33 1.502(3) .
C33 F14 1.326(3) .
C33 F13 1.330(3) .
C33 F15 1.337(3) .
C34 F18 1.328(3) .
C34 F16 1.337(3) .
C34 F17 1.340(3) .
C35 O2 1.248(4) .
C35 O1 1.280(2) .
C35 O1 1.280(2) 2
C36 C37 1.504(4) .
C36 N8 1.518(3) .
C38 N8 1.513(3) .
C38 C39 1.515(4) .
C40 C41 1.516(4) .
C40 N8 1.518(3) .
C42 C43 1.506(4) .
C42 N8 1.518(3) .

loop_
_geom_hbond_atom_site_label_D
_geom_hbond_atom_site_label_H
_geom_hbond_atom_site_label_A
_geom_hbond_distance_DH
_geom_hbond_distance_HA
_geom_hbond_distance_DA
_geom_hbond_angle_DHA
_geom_hbond_site_symmetry_A
N2 H2 O1 0.86 2.55 3.297(3) 146.4 .
N3 H3 O2 0.86 1.98 2.8287(19) 170.8 .
N4 H4 O2 0.86 2.54 3.3918(18) 171.1 .
N5 H5 O1 0.86 1.99 2.835(2) 167.7 2
N6 H6 O1 0.86 2.21 3.033(3) 159.1 2
N7 H7 O1 0.86 2.01 2.863(3) 173.9 .
